data_1576310
loop_
_publ_author_name
'Nagababu, Chavakula'
'Muramatsu, Takuya'
'Bacho, Muhamad Zulfaqar'
'Wu, Shiwei'
'Ochiai, Seishu'
'Escorihuela, Jorge'
'Shibata, Norio'

_publ_section_title
;
 High-valent sulfur fluorides as reactivity switches for PFAS-free
 benzene--azepine skeletal editing
;
_journal_name_full 'Chemical Science'
_journal_paper_doi 10.1039/D5SC08177G
_journal_year 2025
_chemical_formula_moiety 'C12 H10 F5 N O S'
_chemical_formula_sum 'C12 H10 F5 N O S'
_chemical_formula_weight 311.27
_space_group_crystal_system monoclinic
_space_group_IT_number 14
_space_group_name_Hall '-P 2ybc'
_space_group_name_H-M_alt 'P 1 21/c 1'
_atom_sites_solution_hydrogens mixed
_atom_sites_solution_primary dual
_audit_creation_date 2025-04-15
_audit_creation_method
;
Olex2 1.5
(compiled 2025.04.05 svn.rf049d14d for OlexSys, GUI svn.r7205)
;
_audit_update_record
;
2025-04-15 deposited with the CCDC.	2025-11-19 downloaded from the CCDC.
;
_cell_angle_alpha 90
_cell_angle_beta 100.372(7)
_cell_angle_gamma 90
_cell_formula_units_Z 4
_cell_length_a 12.2626(5)
_cell_length_b 9.5598(3)
_cell_length_c 11.2744(4)
_cell_measurement_reflns_used 11847
_cell_measurement_temperature 173(2)
_cell_measurement_theta_max 3.670
_cell_measurement_theta_min 54.940
_cell_volume 1300.08(9)
_computing_cell_refinement
;
CrystalClear-SM Expert 2.0 r7 (Rigaku, 2011)
;
_computing_data_collection
;
CrystalClear-SM Expert 2.0 r7 (Rigaku, 2011)
;
_computing_data_reduction
;
CrystalClear-SM Expert 2.0 r7 (Rigaku, 2011)
;
_computing_molecular_graphics 'Olex2 1.5 (Dolomanov et al., 2009)'
_computing_publication_material 'Olex2 1.5 (Dolomanov et al., 2009)'
_computing_structure_refinement 'SHELXL 2019/3 (Sheldrick, 2015)'
_computing_structure_solution 'SHELXT 2018/2 (Sheldrick, 2018)'
_diffrn_ambient_temperature 173.15
_diffrn_detector CCD
_diffrn_detector_area_resol_mean 8
_diffrn_detector_type 'Rigaku Saturn724+'
_diffrn_measured_fraction_theta_full 0.998
_diffrn_measured_fraction_theta_max 0.996
_diffrn_measurement_device 'AFC12 (Right): Kappa 3 circle'
_diffrn_measurement_device_type 'Rigaku Saturn724+ (2x2 bin mode)'
_diffrn_measurement_method 'profile data from \w-scans'
_diffrn_measurement_specimen_support 'Mitegen 50um'
_diffrn_radiation_collimation 0.3
_diffrn_radiation_monochromator graphite
_diffrn_radiation_probe x-ray
_diffrn_radiation_type MoK\a
_diffrn_radiation_wavelength 0.71075
_diffrn_reflns_av_R_equivalents 0.0289
_diffrn_reflns_av_unetI/netI 0.0246
_diffrn_reflns_Laue_measured_fraction_full 0.998
_diffrn_reflns_Laue_measured_fraction_max 0.996
_diffrn_reflns_limit_h_max 15
_diffrn_reflns_limit_h_min -15
_diffrn_reflns_limit_k_max 11
_diffrn_reflns_limit_k_min -12
_diffrn_reflns_limit_l_max 14
_diffrn_reflns_limit_l_min -14
_diffrn_reflns_number 12315
_diffrn_reflns_point_group_measured_fraction_full 0.998
_diffrn_reflns_point_group_measured_fraction_max 0.996
_diffrn_reflns_theta_full 25.242
_diffrn_reflns_theta_max 27.482
_diffrn_reflns_theta_min 2.719
_diffrn_source 'Rotating Anode'
_diffrn_source_current 24.0
_diffrn_source_power 1.2
_diffrn_source_target Mo
_diffrn_source_type 'Rotating Anode'
_diffrn_source_voltage 50.0
_exptl_absorpt_coefficient_mu 0.303
_exptl_absorpt_correction_T_max 1.000
_exptl_absorpt_correction_T_min 1.000
_exptl_absorpt_correction_type multi-scan
_exptl_absorpt_process_details 'ABSCOR (Rigaku, 1995)'
_exptl_crystal_colour 'clear light colourless'
_exptl_crystal_colour_lustre clear
_exptl_crystal_colour_modifier light
_exptl_crystal_colour_primary colourless
_exptl_crystal_density_diffrn 1.590
_exptl_crystal_description block
_exptl_crystal_F_000 632
_exptl_crystal_size_max 0.5
_exptl_crystal_size_mid 0.5
_exptl_crystal_size_min 0.5
_refine_diff_density_max 0.431
_refine_diff_density_min -0.406
_refine_diff_density_rms 0.073
_refine_ls_extinction_coef 0.070(4)
_refine_ls_extinction_expression Fc^*^=kFc[1+0.001xFc^2^\l^3^/sin(2\q)]^-1/4^
_refine_ls_extinction_method 'SHELXL-2019/2 (Sheldrick 2019)'
_refine_ls_goodness_of_fit_ref 1.050
_refine_ls_hydrogen_treatment mixed
_refine_ls_matrix_type full
_refine_ls_number_parameters 190
_refine_ls_number_reflns 2972
_refine_ls_number_restraints 0
_refine_ls_restrained_S_all 1.050
_refine_ls_R_factor_all 0.0411
_refine_ls_R_factor_gt 0.0381
_refine_ls_shift/su_max 0.000
_refine_ls_shift/su_mean 0.000
_refine_ls_structure_factor_coef Fsqd
_refine_ls_weighting_details 'w=1/[\s^2^(Fo^2^)+(0.0553P)^2^+0.5786P] where P=(Fo^2^+2Fc^2^)/3'
_refine_ls_weighting_scheme calc
_refine_ls_wR_factor_gt 0.1008
_refine_ls_wR_factor_ref 0.1031
_reflns_Friedel_coverage 0.000
_reflns_number_gt 2747
_reflns_number_total 2972
_reflns_threshold_expression 'I > 2\s(I)'
_cod_data_source_file d5sc08177g2.cif
_cod_data_source_block shelxl
_cod_database_code 1576310
_shelx_shelxl_version_number 2019/3
_publ_section_exptl
;
Any special experimental details
;
_shelx_space_group_comment
;
The symmetry employed for this shelxl refinement is uniquely defined
by the following loop, which should always be used as a source of
symmetry information in preference to the above space-group names.
They are only intended as comments.
;
_shelx_estimated_absorpt_t_max 0.863
_shelx_estimated_absorpt_t_min 0.863
_olex2_refinement_description
;
1. Fixed Uiso
 At 1.2 times of:
  All C(H) groups, All C(H,H) groups
2.a Secondary CH2 refined with riding coordinates:
 C00H(H00B,H00D)
2.b Aromatic/amide H refined with riding coordinates:
 C00A(H00A), C00E(H00E), C00F(H00F), C00I(H00I), C00J(H00J), C00K(H00K)
;
_olex2_submission_special_instructions 'No special instructions were received'

loop_
_space_group_symop_operation_xyz
'x, y, z'
'-x, y+1/2, -z+1/2'
'-x, -y, -z'
'x, -y-1/2, z-1/2'

loop_
_atom_site_label
_atom_site_type_symbol
_atom_site_fract_x
_atom_site_fract_y
_atom_site_fract_z
_atom_site_U_iso_or_equiv
_atom_site_adp_type
_atom_site_occupancy
_atom_site_site_symmetry_order
_atom_site_calc_flag
_atom_site_refinement_flags_posn
_atom_site_refinement_flags_adp
_atom_site_refinement_flags_occupancy
_atom_site_disorder_assembly
_atom_site_disorder_group
S001 S 0.07759(3) 0.60512(4) 0.33073(3) 0.03349(14) Uani 1 1 d . . . . .
F002 F 0.13774(8) 0.57204(12) 0.46426(9) 0.0438(3) Uani 1 1 d . . . . .
F003 F 0.06366(8) 0.44330(11) 0.30586(11) 0.0503(3) Uani 1 1 d . . . . .
O004 O 0.54287(8) 0.60529(10) 0.38067(10) 0.0308(2) Uani 1 1 d . . . . .
F005 F 0.08203(9) 0.76680(11) 0.36243(12) 0.0526(3) Uani 1 1 d . . . . .
F006 F 0.00846(8) 0.63834(15) 0.20144(11) 0.0583(3) Uani 1 1 d . . . . .
F007 F -0.03630(9) 0.59988(14) 0.37816(13) 0.0603(3) Uani 1 1 d . . . . .
N008 N 0.42329(9) 0.76247(13) 0.27141(11) 0.0282(3) Uani 1 1 d . . . . .
C009 C 0.60644(11) 0.71500(15) 0.44081(12) 0.0269(3) Uani 1 1 d . . . . .
C00A C 0.28097(11) 0.51092(14) 0.30446(13) 0.0271(3) Uani 1 1 d . . . . .
H00A H 0.267503 0.438874 0.358042 0.032 Uiso 1 1 calc R U . . .
C00B C 0.44940(11) 0.63704(15) 0.30078(12) 0.0263(3) Uani 1 1 d . . . . .
C00C C 0.22275(12) 0.73365(16) 0.20157(13) 0.0304(3) Uani 1 1 d . . . . .
C00D C 0.20724(11) 0.61394(14) 0.27531(12) 0.0249(3) Uani 1 1 d . . . . .
C00E C 0.71530(12) 0.72490(16) 0.42469(14) 0.0316(3) Uani 1 1 d . . . . .
H00E H 0.743029 0.664696 0.370007 0.038 Uiso 1 1 calc R U . . .
C00F C 0.56376(12) 0.80183(17) 0.51919(13) 0.0325(3) Uani 1 1 d . . . . .
H00F H 0.488802 0.793063 0.529275 0.039 Uiso 1 1 calc R U . . .
C00G C 0.32221(12) 0.79232(16) 0.19847(13) 0.0316(3) Uani 1 1 d . . . . .
C00H C 0.38485(12) 0.50977(15) 0.25217(14) 0.0316(3) Uani 1 1 d . . . . .
H00B H 0.366867 0.513297 0.163025 0.038 Uiso 1 1 calc R U . . .
H00D H 0.428227 0.423866 0.276502 0.038 Uiso 1 1 calc R U . . .
C00I C 0.78318(12) 0.82467(18) 0.49010(15) 0.0382(4) Uani 1 1 d . . . . .
H00I H 0.858412 0.832311 0.480747 0.046 Uiso 1 1 calc R U . . .
C00J C 0.63237(14) 0.90192(18) 0.58277(14) 0.0392(4) Uani 1 1 d . . . . .
H00J H 0.604089 0.963254 0.636222 0.047 Uiso 1 1 calc R U . . .
C00K C 0.74233(14) 0.91306(19) 0.56876(16) 0.0412(4) Uani 1 1 d . . . . .
H00K H 0.789300 0.981210 0.613115 0.049 Uiso 1 1 calc R U . . .
H00G H 0.3231(15) 0.871(2) 0.1483(17) 0.036(5) Uiso 1 1 d . . . . .
H00C H 0.1613(16) 0.776(2) 0.1572(18) 0.043(5) Uiso 1 1 d . . . . .

loop_
_atom_site_aniso_label
_atom_site_aniso_U_11
_atom_site_aniso_U_22
_atom_site_aniso_U_33
_atom_site_aniso_U_23
_atom_site_aniso_U_13
_atom_site_aniso_U_12
S001 0.0223(2) 0.0380(2) 0.0400(2) 0.00434(15) 0.00542(14) -0.00144(13)
F002 0.0417(5) 0.0580(6) 0.0337(5) 0.0061(4) 0.0122(4) -0.0013(4)
F003 0.0420(6) 0.0411(6) 0.0687(7) -0.0053(5) 0.0127(5) -0.0195(4)
O004 0.0232(5) 0.0279(5) 0.0403(6) -0.0010(4) 0.0023(4) 0.0019(4)
F005 0.0457(6) 0.0387(6) 0.0788(8) 0.0003(5) 0.0255(5) 0.0108(4)
F006 0.0252(5) 0.0888(9) 0.0549(7) 0.0186(6) -0.0088(4) -0.0039(5)
F007 0.0306(5) 0.0745(9) 0.0815(9) 0.0119(6) 0.0253(5) 0.0008(5)
N008 0.0250(6) 0.0303(6) 0.0292(6) 0.0030(4) 0.0044(4) -0.0043(4)
C009 0.0239(6) 0.0282(7) 0.0273(6) 0.0039(5) 0.0008(5) 0.0018(5)
C00A 0.0257(6) 0.0223(6) 0.0321(7) -0.0004(5) 0.0024(5) -0.0038(5)
C00B 0.0219(6) 0.0295(7) 0.0289(6) -0.0015(5) 0.0079(5) -0.0011(5)
C00C 0.0277(7) 0.0310(7) 0.0299(7) 0.0067(5) -0.0015(5) 0.0003(5)
C00D 0.0208(6) 0.0273(6) 0.0258(6) -0.0001(5) 0.0016(5) -0.0036(5)
C00E 0.0248(6) 0.0345(7) 0.0349(7) 0.0019(6) 0.0040(5) 0.0051(5)
C00F 0.0286(7) 0.0408(8) 0.0289(7) 0.0005(6) 0.0070(5) 0.0017(6)
C00G 0.0332(7) 0.0302(7) 0.0298(7) 0.0080(6) 0.0013(5) -0.0037(6)
C00H 0.0276(7) 0.0276(7) 0.0400(8) -0.0085(6) 0.0069(6) 0.0006(5)
C00I 0.0235(7) 0.0436(9) 0.0450(9) 0.0019(7) -0.0001(6) -0.0008(6)
C00J 0.0429(9) 0.0443(9) 0.0294(7) -0.0056(6) 0.0039(6) 0.0028(7)
C00K 0.0374(8) 0.0429(9) 0.0383(8) -0.0031(7) -0.0068(6) -0.0043(7)

loop_
_atom_type_symbol
_atom_type_description
_atom_type_scat_dispersion_real
_atom_type_scat_dispersion_imag
_atom_type_scat_source
C C 0.0033 0.0016 'International Tables Vol C Tables 4.2.6.8 and 6.1.1.4'
H H 0.0000 0.0000 'International Tables Vol C Tables 4.2.6.8 and 6.1.1.4'
F F 0.0171 0.0103 'International Tables Vol C Tables 4.2.6.8 and 6.1.1.4'
N N 0.0061 0.0033 'International Tables Vol C Tables 4.2.6.8 and 6.1.1.4'
O O 0.0106 0.0060 'International Tables Vol C Tables 4.2.6.8 and 6.1.1.4'
S S 0.1246 0.1234 'International Tables Vol C Tables 4.2.6.8 and 6.1.1.4'

loop_
_geom_angle_atom_site_label_1
_geom_angle_atom_site_label_2
_geom_angle_atom_site_label_3
_geom_angle
_geom_angle_site_symmetry_1
_geom_angle_site_symmetry_3
_geom_angle_publ_flag
F002 S001 F005 89.38(7) . . ?
F002 S001 C00D 92.85(6) . . ?
F003 S001 F002 89.44(6) . . ?
F003 S001 F005 174.54(6) . . ?
F003 S001 F006 90.58(7) . . ?
F003 S001 F007 87.43(6) . . ?
F003 S001 C00D 93.33(6) . . ?
F005 S001 C00D 92.05(6) . . ?
F006 S001 F002 175.37(6) . . ?
F006 S001 F005 90.17(7) . . ?
F006 S001 F007 87.62(7) . . ?
F006 S001 C00D 91.77(6) . . ?
F007 S001 F002 87.76(6) . . ?
F007 S001 F005 87.20(6) . . ?
F007 S001 C00D 179.03(7) . . ?
C00B O004 C009 118.78(11) . . ?
C00B N008 C00G 120.33(12) . . ?
C00E C009 O004 116.89(13) . . ?
C00F C009 O004 121.02(12) . . ?
C00F C009 C00E 121.92(13) . . ?
C00D C00A H00A 120.2 . . ?
C00D C00A C00H 119.62(13) . . ?
C00H C00A H00A 120.2 . . ?
O004 C00B C00H 112.81(12) . . ?
N008 C00B O004 121.80(12) . . ?
N008 C00B C00H 125.38(13) . . ?
C00D C00C H00C 118.7(13) . . ?
C00G C00C C00D 123.84(13) . . ?
C00G C00C H00C 117.4(13) . . ?
C00A C00D S001 118.51(11) . . ?
C00A C00D C00C 124.79(13) . . ?
C00C C00D S001 116.70(10) . . ?
C009 C00E H00E 120.7 . . ?
C009 C00E C00I 118.57(14) . . ?
C00I C00E H00E 120.7 . . ?
C009 C00F H00F 120.6 . . ?
C009 C00F C00J 118.74(14) . . ?
C00J C00F H00F 120.6 . . ?
N008 C00G H00G 114.4(11) . . ?
C00C C00G N008 127.90(13) . . ?
C00C C00G H00G 117.2(11) . . ?
C00A C00H C00B 106.30(11) . . ?
C00A C00H H00B 110.5 . . ?
C00A C00H H00D 110.5 . . ?
C00B C00H H00B 110.5 . . ?
C00B C00H H00D 110.5 . . ?
H00B C00H H00D 108.7 . . ?
C00E C00I H00I 119.7 . . ?
C00K C00I C00E 120.60(15) . . ?
C00K C00I H00I 119.7 . . ?
C00F C00J H00J 119.8 . . ?
C00F C00J C00K 120.35(15) . . ?
C00K C00J H00J 119.8 . . ?
C00I C00K C00J 119.81(15) . . ?
C00I C00K H00K 120.1 . . ?
C00J C00K H00K 120.1 . . ?

loop_
_geom_bond_atom_site_label_1
_geom_bond_atom_site_label_2
_geom_bond_distance
_geom_bond_site_symmetry_2
_geom_bond_publ_flag
S001 F002 1.5845(10) . ?
S001 F003 1.5759(11) . ?
S001 F005 1.5852(11) . ?
S001 F006 1.5810(11) . ?
S001 F007 1.5837(10) . ?
S001 C00D 1.8118(14) . ?
O004 C009 1.4061(17) . ?
O004 C00B 1.3585(17) . ?
N008 C00B 1.2696(19) . ?
N008 C00G 1.3882(18) . ?
C009 C00E 1.3825(19) . ?
C009 C00F 1.382(2) . ?
C00A H00A 0.9500 . ?
C00A C00D 1.3374(19) . ?
C00A C00H 1.4969(19) . ?
C00B C00H 1.5002(19) . ?
C00C C00D 1.4471(19) . ?
C00C C00G 1.349(2) . ?
C00C H00C 0.92(2) . ?
C00E H00E 0.9500 . ?
C00E C00I 1.388(2) . ?
C00F H00F 0.9500 . ?
C00F C00J 1.386(2) . ?
C00G H00G 0.945(19) . ?
C00H H00B 0.9900 . ?
C00H H00D 0.9900 . ?
C00I H00I 0.9500 . ?
C00I C00K 1.383(2) . ?
C00J H00J 0.9500 . ?
C00J C00K 1.390(2) . ?
C00K H00K 0.9500 . ?

loop_
_geom_torsion_atom_site_label_1
_geom_torsion_atom_site_label_2
_geom_torsion_atom_site_label_3
_geom_torsion_atom_site_label_4
_geom_torsion
_geom_torsion_site_symmetry_1
_geom_torsion_site_symmetry_2
_geom_torsion_site_symmetry_3
_geom_torsion_site_symmetry_4
_geom_torsion_publ_flag
F002 S001 C00D C00A 48.40(12) . . . . ?
F002 S001 C00D C00C -131.78(11) . . . . ?
F003 S001 C00D C00A -41.20(12) . . . . ?
F003 S001 C00D C00C 138.62(11) . . . . ?
O004 C009 C00E C00I -174.88(13) . . . . ?
O004 C009 C00F C00J 175.40(13) . . . . ?
O004 C00B C00H C00A 110.37(13) . . . . ?
F005 S001 C00D C00A 137.88(12) . . . . ?
F005 S001 C00D C00C -42.30(11) . . . . ?
F006 S001 C00D C00A -131.89(12) . . . . ?
F006 S001 C00D C00C 47.93(12) . . . . ?
N008 C00B C00H C00A -70.66(18) . . . . ?
C009 O004 C00B N008 6.19(19) . . . . ?
C009 O004 C00B C00H -174.80(12) . . . . ?
C009 C00E C00I C00K -0.6(2) . . . . ?
C009 C00F C00J C00K -0.8(2) . . . . ?
C00B O004 C009 C00E -120.71(14) . . . . ?
C00B O004 C009 C00F 63.95(18) . . . . ?
C00B N008 C00G C00C 39.8(2) . . . . ?
C00D C00A C00H C00B 64.65(16) . . . . ?
C00D C00C C00G N008 -7.8(3) . . . . ?
C00E C009 C00F C00J 0.3(2) . . . . ?
C00E C00I C00K C00J 0.1(3) . . . . ?
C00F C009 C00E C00I 0.4(2) . . . . ?
C00F C00J C00K C00I 0.6(3) . . . . ?
C00G N008 C00B O004 -173.90(12) . . . . ?
C00G N008 C00B C00H 7.2(2) . . . . ?
C00G C00C C00D S001 148.38(14) . . . . ?
C00G C00C C00D C00A -31.8(2) . . . . ?
C00H C00A C00D S001 175.29(10) . . . . ?
C00H C00A C00D C00C -4.5(2) . . . . ?
